data_7128714
loop_
_publ_author_name
'Kubo, Haruka'
'Oketani, Ryusei'
'Hisaki, Ichiro'

_publ_section_title
;
 Quasi single-crystalline transformation of porous frameworks accompanied
 by interlayer rearrangements of hydrogen bonds.
;
_journal_issue 69
_journal_name_full 'Chemical communications (Cambridge, England)'
_journal_page_first 8568
_journal_page_last 8571
_journal_paper_doi 10.1039/d1cc03287a
_journal_volume 57
_journal_year 2021
_chemical_formula_moiety 'C38 H20.28 Br1.72 N4 O8, 4(C6 H4 Cl2)'
_chemical_formula_sum 'C62 H36.28 Br1.72 Cl8 N4 O8'
_chemical_formula_weight 1386.33
_chemical_name_common BrPQ-1
_chemical_name_systematic '4,4',4'',4'''-(5,10-dibromopyrazino[2,3-g]quinoxaline-2,3,7,8-tetrayl)tetrabenzoic acid'
_space_group_crystal_system triclinic
_space_group_IT_number 2
_space_group_name_Hall '-P 1'
_space_group_name_H-M_alt 'P -1'
_atom_sites_solution_hydrogens geom
_atom_sites_solution_primary direct
_atom_sites_solution_secondary difmap
_audit_update_record
;
2021-07-28 deposited with the CCDC.	2021-08-02 downloaded from the CCDC.
;
_cell_angle_alpha 79.089(2)
_cell_angle_beta 84.670(2)
_cell_angle_gamma 88.069(2)
_cell_formula_units_Z 1
_cell_length_a 5.48306(15)
_cell_length_b 15.3486(4)
_cell_length_c 17.9094(5)
_cell_measurement_reflns_used 10350
_cell_measurement_temperature 113
_cell_measurement_theta_max 31.55
_cell_measurement_theta_min 3.26
_cell_volume 1473.36(7)
_computing_cell_refinement 'CrysAlisPro 1.171.38.41 (Rigaku OD, 2015)'
_computing_data_collection 'CrysAlisPro 1.171.38.41 (Rigaku OD, 2015)'
_computing_data_reduction 'CrysAlisPro 1.171.38.41 (Rigaku OD, 2015)'
_computing_molecular_graphics 'CrystalStructure 4.3'
_computing_publication_material 'CrystalStructure 4.3 (Rigaku, 2019)'
_computing_structure_refinement 'SHELXL Version 2018/3 (Sheldrick, 2008)'
_computing_structure_solution 'SHELXT Version 2018/2 (Sheldrick, 2014)'
_diffrn_ambient_temperature 113
_diffrn_measured_fraction_theta_full 0.990
_diffrn_measured_fraction_theta_max 0.856
_diffrn_measurement_device_type PILATUS200K
_diffrn_radiation_type 'Mo K\a'
_diffrn_radiation_wavelength 0.71073
_diffrn_reflns_av_R_equivalents 0.0221
_diffrn_reflns_av_unetI/netI 0.0248
_diffrn_reflns_Laue_measured_fraction_full 0.990
_diffrn_reflns_Laue_measured_fraction_max 0.856
_diffrn_reflns_limit_h_max 7
_diffrn_reflns_limit_h_min -8
_diffrn_reflns_limit_k_max 21
_diffrn_reflns_limit_k_min -22
_diffrn_reflns_limit_l_max 26
_diffrn_reflns_limit_l_min -26
_diffrn_reflns_number 23839
_diffrn_reflns_point_group_measured_fraction_full 0.990
_diffrn_reflns_point_group_measured_fraction_max 0.856
_diffrn_reflns_theta_full 25.242
_diffrn_reflns_theta_max 31.454
_diffrn_reflns_theta_min 3.220
_diffrn_standards_number 0
_exptl_absorpt_coefficient_mu 1.611
_exptl_absorpt_correction_T_max 0.851
_exptl_absorpt_correction_T_min 0.580
_exptl_absorpt_correction_type multi-scan
_exptl_absorpt_process_details
;
CrysAlisPro 1.171.38.41 (Rigaku Oxford Diffraction, 2015)
Empirical absorption correction using spherical harmonics,
 implemented in SCALE3 ABSPACK scaling algorithm.
;
_exptl_crystal_colour orange
_exptl_crystal_density_diffrn 1.562
_exptl_crystal_density_method 'not measured'
_exptl_crystal_description prism
_exptl_crystal_F_000 696.48
_exptl_crystal_recrystallization_method 'Re-crystallisation from solvent: DMF, o-dichlorobenzene'
_exptl_crystal_size_max 0.700
_exptl_crystal_size_mid 0.190
_exptl_crystal_size_min 0.100
_refine_diff_density_max 0.45
_refine_diff_density_min -0.51
_refine_ls_extinction_method none
_refine_ls_goodness_of_fit_ref 1.071
_refine_ls_hydrogen_treatment constr
_refine_ls_number_parameters 235
_refine_ls_number_reflns 8344
_refine_ls_number_restraints 0
_refine_ls_R_factor_all 0.0338
_refine_ls_R_factor_gt 0.0305
_refine_ls_shift/su_max 0.002
_refine_ls_structure_factor_coef Fsqd
_refine_ls_weighting_details 'w = 1/[\s^2^(Fo^2^)+(0.0556P)^2^+0.3580P] where P=(Fo^2^+2Fc^2^)/3'
_refine_ls_weighting_scheme calc
_refine_ls_wR_factor_gt 0.0919
_refine_ls_wR_factor_ref 0.0933
_reflns_Friedel_coverage 0.000
_reflns_number_gt 7547
_reflns_number_total 8344
_reflns_threshold_expression F^2^>2.0\s(F^2^)
_cod_data_source_file d1cc03287a2.cif
_cod_data_source_block BrPQ-1
_cod_depositor_comments 'Adding full bibliography for 7128714--7128717.cif.'
_cod_database_code 7128714

loop_
_space_group_symop_id
_space_group_symop_operation_xyz
1 +X,+Y,+Z
2 -X,-Y,-Z

loop_
_atom_site_label
_atom_site_type_symbol
_atom_site_fract_x
_atom_site_fract_y
_atom_site_fract_z
_atom_site_U_iso_or_equiv
_atom_site_adp_type
_atom_site_occupancy
_atom_site_site_symmetry_order
_atom_site_calc_flag
_atom_site_refinement_flags_posn
_atom_site_refinement_flags_adp
_atom_site_refinement_flags_occupancy
_atom_site_disorder_assembly
_atom_site_disorder_group
Br1 Br 0.61778(3) 0.49760(2) 0.65335(2) 0.02492(6) Uani 0.86 1 d . . P A 1
O1 O -0.23414(19) 0.99752(7) 0.43846(7) 0.0330(2) Uani 1 1 d . . . . .
H1O H -0.361175 1.025836 0.450246 0.040 Uiso 0.5 1 calc R U P . .
O2 O -0.37316(19) 0.90164(7) 0.54365(6) 0.0333(2) Uani 1 1 d . . . . .
H2O H -0.472576 0.943667 0.547797 0.040 Uiso 0.5 1 calc R U P . .
O3 O 1.2404(2) 0.02968(9) 0.94364(7) 0.0508(4) Uani 1 1 d . . . . .
H3O H 1.284084 -0.002595 0.983653 0.061 Uiso 1 1 calc R U . . .
O4 O 1.6190(2) 0.08262(9) 0.93795(7) 0.0491(4) Uani 1 1 d . . . . .
N1 N 0.61477(18) 0.62180(6) 0.50159(6) 0.01695(18) Uani 1 1 d . . . . .
N2 N 1.06360(18) 0.37333(6) 0.63117(5) 0.01761(18) Uani 1 1 d . . . . .
C1 C 0.5856(2) 0.68179(7) 0.43970(6) 0.0164(2) Uani 1 1 d . . . . .
C2 C 0.8028(2) 0.56100(7) 0.50007(6) 0.0156(2) Uani 1 1 d . . . . .
C3 C 0.8341(2) 0.49686(7) 0.56598(6) 0.0166(2) Uani 1 1 d . . . . .
H3 H 0.722551 0.494943 0.610118 0.020 Uiso 0.14 1 calc R U P A 2
C4 C 1.0306(2) 0.43561(7) 0.56651(6) 0.0156(2) Uani 1 1 d . . . . .
C5 C 1.2519(2) 0.31817(7) 0.62954(6) 0.0174(2) Uani 1 1 d . . . . .
C6 C 0.3818(2) 0.74719(7) 0.44853(7) 0.0180(2) Uani 1 1 d . . . . .
C7 C 0.3715(2) 0.83249(8) 0.40334(7) 0.0215(2) Uani 1 1 d . . . . .
H7 H 0.497866 0.850942 0.364049 0.026 Uiso 1 1 calc R U . . .
C8 C 0.1761(2) 0.89028(8) 0.41596(8) 0.0235(2) Uani 1 1 d . . . . .
H8 H 0.169802 0.947763 0.385062 0.028 Uiso 1 1 calc R U . . .
C9 C -0.0094(2) 0.86401(8) 0.47361(8) 0.0226(2) Uani 1 1 d . . . . .
C10 C 0.0019(2) 0.78003(8) 0.52015(8) 0.0224(2) Uani 1 1 d . . . . .
H10 H -0.122789 0.762421 0.560181 0.027 Uiso 1 1 calc R U . . .
C11 C 0.1961(2) 0.72241(8) 0.50763(7) 0.0202(2) Uani 1 1 d . . . . .
H11 H 0.203343 0.665513 0.539456 0.024 Uiso 1 1 calc R U . . .
C12 C -0.2199(2) 0.92489(8) 0.48649(8) 0.0243(2) Uani 1 1 d . . . . .
C13 C 1.2911(2) 0.25772(8) 0.70355(7) 0.0199(2) Uani 1 1 d . . . . .
C14 C 1.4993(2) 0.26617(8) 0.74048(7) 0.0241(2) Uani 1 1 d . . . . .
H14 H 1.616588 0.310068 0.718748 0.029 Uiso 1 1 calc R U . . .
C15 C 1.5343(2) 0.20990(9) 0.80938(8) 0.0274(3) Uani 1 1 d . . . . .
H15 H 1.675345 0.215826 0.834960 0.033 Uiso 1 1 calc R U . . .
C16 C 1.3642(2) 0.14504(10) 0.84106(8) 0.0286(3) Uani 1 1 d . . . . .
C17 C 1.1536(2) 0.13737(10) 0.80487(8) 0.0315(3) Uani 1 1 d . . . . .
H17 H 1.035679 0.093792 0.826897 0.038 Uiso 1 1 calc R U . . .
C18 C 1.1175(2) 0.19410(9) 0.73619(8) 0.0268(3) Uani 1 1 d . . . . .
H18 H 0.973818 0.189448 0.711446 0.032 Uiso 1 1 calc R U . . .
C19 C 1.4178(3) 0.08277(11) 0.91246(9) 0.0352(3) Uani 1 1 d . . . . .

loop_
_atom_site_aniso_label
_atom_site_aniso_U_11
_atom_site_aniso_U_22
_atom_site_aniso_U_33
_atom_site_aniso_U_23
_atom_site_aniso_U_13
_atom_site_aniso_U_12
Br1 0.02694(8) 0.02404(8) 0.01811(8) 0.00475(5) 0.00567(5) 0.01070(5)
O1 0.0303(5) 0.0232(4) 0.0453(6) -0.0058(4) -0.0097(4) 0.0172(4)
O2 0.0272(5) 0.0345(5) 0.0381(6) -0.0097(4) -0.0033(4) 0.0175(4)
O3 0.0309(6) 0.0639(8) 0.0404(7) 0.0391(6) -0.0124(5) -0.0073(5)
O4 0.0296(5) 0.0634(8) 0.0396(6) 0.0340(6) -0.0152(5) -0.0042(5)
N1 0.0159(4) 0.0160(4) 0.0166(4) 0.0021(3) -0.0020(3) 0.0077(3)
N2 0.0181(4) 0.0170(4) 0.0143(4) 0.0050(3) -0.0018(3) 0.0069(3)
C1 0.0153(5) 0.0145(4) 0.0173(5) 0.0020(4) -0.0032(4) 0.0062(4)
C2 0.0147(5) 0.0148(4) 0.0147(5) 0.0025(4) -0.0013(4) 0.0067(4)
C3 0.0160(5) 0.0166(4) 0.0140(5) 0.0033(4) 0.0003(4) 0.0068(4)
C4 0.0159(5) 0.0146(4) 0.0135(5) 0.0034(4) -0.0011(4) 0.0060(4)
C5 0.0170(5) 0.0164(5) 0.0160(5) 0.0039(4) -0.0032(4) 0.0058(4)
C6 0.0171(5) 0.0160(5) 0.0198(5) -0.0001(4) -0.0048(4) 0.0081(4)
C7 0.0216(5) 0.0173(5) 0.0238(6) 0.0007(4) -0.0038(4) 0.0076(4)
C8 0.0248(6) 0.0168(5) 0.0282(6) -0.0013(4) -0.0080(5) 0.0102(4)
C9 0.0208(5) 0.0197(5) 0.0284(6) -0.0065(4) -0.0083(5) 0.0114(4)
C10 0.0185(5) 0.0211(5) 0.0269(6) -0.0044(4) -0.0022(4) 0.0080(4)
C11 0.0184(5) 0.0178(5) 0.0227(5) -0.0009(4) -0.0025(4) 0.0082(4)
C12 0.0222(6) 0.0214(5) 0.0312(6) -0.0087(5) -0.0087(5) 0.0118(4)
C13 0.0188(5) 0.0193(5) 0.0170(5) 0.0068(4) -0.0024(4) 0.0088(4)
C14 0.0218(6) 0.0242(5) 0.0217(6) 0.0089(4) -0.0057(4) 0.0038(4)
C15 0.0226(6) 0.0320(6) 0.0224(6) 0.0105(5) -0.0073(5) 0.0035(5)
C16 0.0213(6) 0.0340(7) 0.0223(6) 0.0152(5) -0.0041(5) 0.0065(5)
C17 0.0210(6) 0.0361(7) 0.0286(7) 0.0182(5) -0.0055(5) 0.0002(5)
C18 0.0205(6) 0.0303(6) 0.0238(6) 0.0111(5) -0.0063(5) 0.0034(5)
C19 0.0238(6) 0.0438(8) 0.0276(7) 0.0213(6) -0.0061(5) 0.0024(6)

loop_
_atom_type_symbol
_atom_type_description
_atom_type_scat_dispersion_real
_atom_type_scat_dispersion_imag
_atom_type_scat_source
H H 0.0000 0.0000
;
International Tables for Crystallography
(Vol. C, Table 6.1.1.4)
;
N N 0.0061 0.0033
;
International Tables for Crystallography
(Vol. C, Tables 4.2.6.8 and 6.1.1.4)
;
O O 0.0106 0.0060
;
International Tables for Crystallography
(Vol. C, Tables 4.2.6.8 and 6.1.1.4)
;
C C 0.0033 0.0016
;
International Tables for Crystallography
(Vol. C, Tables 4.2.6.8 and 6.1.1.4)
;
Br Br -0.2901 2.4595
;
International Tables for Crystallography
(Vol. C, Tables 4.2.6.8 and 6.1.1.4)
;
Cl Cl 0.1484 0.1585
;
International Tables for Crystallography
(Vol. C, Tables 4.2.6.8 and 6.1.1.4)
;

loop_
_geom_angle_atom_site_label_1
_geom_angle_atom_site_label_2
_geom_angle_atom_site_label_3
_geom_angle
_geom_angle_site_symmetry_1
_geom_angle_site_symmetry_3
_geom_angle_publ_flag
C12 O1 H1O 109.5 . . ?
C12 O2 H2O 109.5 . . ?
C19 O3 H3O 109.5 . . ?
C1 N1 C2 118.87(10) . . ?
C5 N2 C4 118.16(10) . . ?
N1 C1 C5 120.34(10) . 2_766 ?
N1 C1 C6 114.50(10) . . ?
C5 C1 C6 125.15(9) 2_766 . ?
N1 C2 C3 119.00(10) . . ?
N1 C2 C4 120.54(9) . 2_766 ?
C3 C2 C4 120.43(9) . 2_766 ?
C4 C3 C2 119.96(10) . . ?
C4 C3 Br1 121.04(8) . . ?
C2 C3 Br1 118.96(8) . . ?
C4 C3 H3 120.0 . . ?
C2 C3 H3 120.0 . . ?
N2 C4 C3 120.17(10) . . ?
N2 C4 C2 120.22(9) . 2_766 ?
C3 C4 C2 119.61(9) . 2_766 ?
N2 C5 C1 121.69(10) . 2_766 ?
N2 C5 C13 115.58(10) . . ?
C1 C5 C13 122.71(10) 2_766 . ?
C7 C6 C11 118.73(10) . . ?
C7 C6 C1 123.76(11) . . ?
C11 C6 C1 117.45(10) . . ?
C8 C7 C6 120.26(12) . . ?
C8 C7 H7 119.9 . . ?
C6 C7 H7 119.9 . . ?
C9 C8 C7 120.31(11) . . ?
C9 C8 H8 119.8 . . ?
C7 C8 H8 119.8 . . ?
C8 C9 C10 119.95(11) . . ?
C8 C9 C12 120.48(11) . . ?
C10 C9 C12 119.57(12) . . ?
C11 C10 C9 119.81(12) . . ?
C11 C10 H10 120.1 . . ?
C9 C10 H10 120.1 . . ?
C10 C11 C6 120.90(11) . . ?
C10 C11 H11 119.5 . . ?
C6 C11 H11 119.5 . . ?
O2 C12 O1 124.22(12) . . ?
O2 C12 C9 118.43(12) . . ?
O1 C12 C9 117.35(12) . . ?
C14 C13 C18 120.05(11) . . ?
C14 C13 C5 119.83(11) . . ?
C18 C13 C5 120.11(11) . . ?
C15 C14 C13 119.56(12) . . ?
C15 C14 H14 120.2 . . ?
C13 C14 H14 120.2 . . ?
C16 C15 C14 120.42(12) . . ?
C16 C15 H15 119.8 . . ?
C14 C15 H15 119.8 . . ?
C15 C16 C17 120.15(11) . . ?
C15 C16 C19 118.32(12) . . ?
C17 C16 C19 121.49(12) . . ?
C18 C17 C16 119.44(12) . . ?
C18 C17 H17 120.3 . . ?
C16 C17 H17 120.3 . . ?
C17 C18 C13 120.35(12) . . ?
C17 C18 H18 119.8 . . ?
C13 C18 H18 119.8 . . ?
O4 C19 O3 124.09(12) . . ?
O4 C19 C16 120.61(13) . . ?
O3 C19 C16 115.30(12) . . ?

loop_
_geom_bond_atom_site_label_1
_geom_bond_atom_site_label_2
_geom_bond_distance
_geom_bond_site_symmetry_2
_geom_bond_publ_flag
Br1 C3 1.8753(11) . ?
O1 C12 1.2777(16) . ?
O1 H1O 0.8400 . ?
O2 C12 1.2661(18) . ?
O2 H2O 0.8400 . ?
O3 C19 1.3048(18) . ?
O3 H3O 0.8400 . ?
O4 C19 1.2318(18) . ?
N1 C1 1.3184(13) . ?
N1 C2 1.3689(13) . ?
N2 C5 1.3150(14) . ?
N2 C4 1.3769(13) . ?
C1 C5 1.4578(16) 2_766 ?
C1 C6 1.4943(15) . ?
C2 C3 1.4067(14) . ?
C2 C4 1.4270(15) 2_766 ?
C3 C4 1.4051(14) . ?
C3 H3 0.9500 . ?
C5 C13 1.4957(15) . ?
C6 C7 1.4053(15) . ?
C6 C11 1.4055(17) . ?
C7 C8 1.3975(16) . ?
C7 H7 0.9500 . ?
C8 C9 1.3921(19) . ?
C8 H8 0.9500 . ?
C9 C10 1.3991(17) . ?
C9 C12 1.4894(16) . ?
C10 C11 1.3906(15) . ?
C10 H10 0.9500 . ?
C11 H11 0.9500 . ?
C13 C14 1.3930(17) . ?
C13 C18 1.3945(18) . ?
C14 C15 1.3911(16) . ?
C14 H14 0.9500 . ?
C15 C16 1.3905(19) . ?
C15 H15 0.9500 . ?
C16 C17 1.3946(19) . ?
C16 C19 1.4912(17) . ?
C17 C18 1.3923(16) . ?
C17 H17 0.9500 . ?
C18 H18 0.9500 . ?

loop_
_geom_hbond_atom_site_label_D
_geom_hbond_atom_site_label_H
_geom_hbond_atom_site_label_A
_geom_hbond_site_symmetry_D
_geom_hbond_site_symmetry_H
_geom_hbond_site_symmetry_A
_geom_hbond_distance_DA
_geom_hbond_distance_DH
_geom_hbond_distance_HA
_geom_hbond_angle_DHA
_geom_hbond_publ_flag
O1 H1O O2 . . 2_476 2.6400(15) 0.840 1.811 168.7 no
O2 H2O O1 . . 2_476 2.6400(15) 0.840 1.837 159.4 no
O3 H3O O4 . . 2_857 2.6255(17) 0.840 1.790 172.7 no

loop_
_geom_torsion_atom_site_label_1
_geom_torsion_atom_site_label_2
_geom_torsion_atom_site_label_3
_geom_torsion_atom_site_label_4
_geom_torsion
_geom_torsion_site_symmetry_1
_geom_torsion_site_symmetry_2
_geom_torsion_site_symmetry_3
_geom_torsion_site_symmetry_4
_geom_torsion_publ_flag
C2 N1 C1 C5 1.35(17) . . . 2_766 ?
C2 N1 C1 C6 -177.55(10) . . . . ?
C1 N1 C2 C3 -179.93(11) . . . . ?
C1 N1 C2 C4 2.12(17) . . . 2_766 ?
N1 C2 C3 C4 -177.94(11) . . . . ?
C4 C2 C3 C4 0.01(19) 2_766 . . . ?
N1 C2 C3 Br1 -0.25(15) . . . . ?
C4 C2 C3 Br1 177.70(9) 2_766 . . . ?
C5 N2 C4 C3 -178.99(11) . . . . ?
C5 N2 C4 C2 0.30(17) . . . 2_766 ?
C2 C3 C4 N2 179.28(11) . . . . ?
Br1 C3 C4 N2 1.63(16) . . . . ?
C2 C3 C4 C2 -0.01(19) . . . 2_766 ?
Br1 C3 C4 C2 -177.66(9) . . . 2_766 ?
C4 N2 C5 C1 -3.83(17) . . . 2_766 ?
C4 N2 C5 C13 174.61(10) . . . . ?
N1 C1 C6 C7 155.74(12) . . . . ?
C5 C1 C6 C7 -23.10(19) 2_766 . . . ?
N1 C1 C6 C11 -21.62(16) . . . . ?
C5 C1 C6 C11 159.54(11) 2_766 . . . ?
C11 C6 C7 C8 -1.72(18) . . . . ?
C1 C6 C7 C8 -179.05(11) . . . . ?
C6 C7 C8 C9 0.28(19) . . . . ?
C7 C8 C9 C10 1.23(19) . . . . ?
C7 C8 C9 C12 -179.07(12) . . . . ?
C8 C9 C10 C11 -1.27(19) . . . . ?
C12 C9 C10 C11 179.02(12) . . . . ?
C9 C10 C11 C6 -0.20(19) . . . . ?
C7 C6 C11 C10 1.68(18) . . . . ?
C1 C6 C11 C10 179.18(11) . . . . ?
C8 C9 C12 O2 -173.82(12) . . . . ?
C10 C9 C12 O2 5.89(18) . . . . ?
C8 C9 C12 O1 6.45(18) . . . . ?
C10 C9 C12 O1 -173.84(12) . . . . ?
N2 C5 C13 C14 -113.96(13) . . . . ?
C1 C5 C13 C14 64.46(17) 2_766 . . . ?
N2 C5 C13 C18 64.90(16) . . . . ?
C1 C5 C13 C18 -116.68(14) 2_766 . . . ?
C18 C13 C14 C15 1.0(2) . . . . ?
C5 C13 C14 C15 179.84(12) . . . . ?
C13 C14 C15 C16 0.6(2) . . . . ?
C14 C15 C16 C17 -1.6(2) . . . . ?
C14 C15 C16 C19 176.24(15) . . . . ?
C15 C16 C17 C18 1.1(2) . . . . ?
C19 C16 C17 C18 -176.67(15) . . . . ?
C16 C17 C18 C13 0.4(2) . . . . ?
C14 C13 C18 C17 -1.5(2) . . . . ?
C5 C13 C18 C17 179.67(13) . . . . ?
C15 C16 C19 O4 -7.8(3) . . . . ?
C17 C16 C19 O4 170.05(18) . . . . ?
C15 C16 C19 O3 173.11(16) . . . . ?
C17 C16 C19 O3 -9.0(2) . . . . ?
